data_4503098
loop_
_publ_author_name
'Prasad, T. K.'
'Rajasekharan, M. V.'

_publ_section_title
;
 Solvent Dependent Crystallization of Isomeric Chain Coordination Polymers
 in the Ce-Zn/Cd-dipic System
;
_journal_issue 4
_journal_name_full 'Crystal Growth &amp; Design'
_journal_page_first 1346
_journal_paper_doi 10.1021/cg070349z
_journal_volume 8
_journal_year 2008
_chemical_formula_moiety 'C21 H17 Ce N3 O16 Zn, 8(H2 O)'
_chemical_formula_sum 'C21 H33 Ce N3 O24 Zn'
_chemical_formula_weight 916.99
_chemical_name_systematic
;
 ?
;
_space_group_IT_number 2
_symmetry_cell_setting triclinic
_symmetry_space_group_name_Hall '-P 1'
_symmetry_space_group_name_H-M 'P -1'
_atom_sites_solution_hydrogens geom
_atom_sites_solution_primary direct
_atom_sites_solution_secondary difmap
_audit_creation_method SHELXL-97
_cell_angle_alpha 95.145(2)
_cell_angle_beta 90.464(2)
_cell_angle_gamma 111.482(2)
_cell_formula_units_Z 2
_cell_length_a 10.2464(12)
_cell_length_b 12.5259(14)
_cell_length_c 13.6442(16)
_cell_measurement_reflns_used 8290
_cell_measurement_temperature 298(2)
_cell_measurement_theta_max 28.28
_cell_measurement_theta_min 2.42
_cell_volume 1621.4(3)
_computing_cell_refinement 'Bruker SMART'
_computing_data_collection 'Bruker SMART'
_computing_data_reduction 'Bruker SAINT'
_computing_molecular_graphics 'ORTEP3 for Windows - Farrugia, L. J. (1997)'
_computing_publication_material 'SHELXL-97 (Sheldrick, 1997)'
_computing_structure_refinement 'SHELXL-97 (Sheldrick, 1997)'
_computing_structure_solution 'SHELXS-97 (Sheldrick, 1997)'
_diffrn_ambient_temperature 298(2)
_diffrn_measured_fraction_theta_full 0.992
_diffrn_measured_fraction_theta_max 0.938
_diffrn_measurement_device_type 'CCD area detector'
_diffrn_measurement_method 'phi and omega scans'
_diffrn_radiation_monochromator graphite
_diffrn_radiation_source 'sealed tube'
_diffrn_radiation_type MoK\a
_diffrn_radiation_wavelength 0.71073
_diffrn_reflns_av_R_equivalents 0.0765
_diffrn_reflns_av_sigmaI/netI 0.0538
_diffrn_reflns_limit_h_max 13
_diffrn_reflns_limit_h_min -13
_diffrn_reflns_limit_k_max 16
_diffrn_reflns_limit_k_min -16
_diffrn_reflns_limit_l_max 17
_diffrn_reflns_limit_l_min -17
_diffrn_reflns_number 18791
_diffrn_reflns_theta_full 25.00
_diffrn_reflns_theta_max 28.28
_diffrn_reflns_theta_min 2.14
_exptl_absorpt_coefficient_mu 2.228
_exptl_absorpt_correction_T_max 0.613
_exptl_absorpt_correction_T_min 0.457
_exptl_absorpt_correction_type multi-scan
_exptl_absorpt_process_details 'SADABS absorption correction - V2.10'
_exptl_crystal_colour 'pale yellow'
_exptl_crystal_density_diffrn 1.878
_exptl_crystal_density_method 'not measured'
_exptl_crystal_description plates
_exptl_crystal_F_000 920
_exptl_crystal_size_max 0.48
_exptl_crystal_size_mid 0.33
_exptl_crystal_size_min 0.22
_refine_diff_density_max 3.535
_refine_diff_density_min -1.425
_refine_diff_density_rms 0.144
_refine_ls_extinction_method none
_refine_ls_goodness_of_fit_ref 1.043
_refine_ls_hydrogen_treatment constr
_refine_ls_matrix_type full
_refine_ls_number_parameters 454
_refine_ls_number_reflns 7562
_refine_ls_number_restraints 0
_refine_ls_restrained_S_all 1.043
_refine_ls_R_factor_all 0.0348
_refine_ls_R_factor_gt 0.0344
_refine_ls_shift/su_max 0.002
_refine_ls_shift/su_mean 0.000
_refine_ls_structure_factor_coef Fsqd
_refine_ls_weighting_details 'calc w=1/[\s^2^(Fo^2^)+(0.0470P)^2^+3.4880P] where P=(Fo^2^+2Fc^2^)/3'
_refine_ls_weighting_scheme calc
_refine_ls_wR_factor_gt 0.0925
_refine_ls_wR_factor_ref 0.0929
_reflns_number_gt 7452
_reflns_number_total 7562
_reflns_threshold_expression >2sigma(I)
_cod_data_source_file cg070349z-file003.cif
_cod_data_source_block 1
_cod_depositor_comments
;
The following automatic conversions were performed:

'_symmetry_cell_setting' value 'Triclinic' changed to 'triclinic'
according to /home/saulius/struct/CIF-dictionaries/cif_core.dic
dictionary named 'cif_core.dic' version 2.4.1 from 2010-06-29.

Automatic conversion script
Id: cif_fix_values 1715 2011-07-08 13:25:40Z adriana 
;
_cod_original_sg_symbol_H-M P-1
_cod_database_code 4503098

loop_
_symmetry_equiv_pos_as_xyz
'x, y, z'
'-x, -y, -z'

loop_
_atom_site_label
_atom_site_type_symbol
_atom_site_fract_x
_atom_site_fract_y
_atom_site_fract_z
_atom_site_U_iso_or_equiv
_atom_site_adp_type
_atom_site_occupancy
_atom_site_symmetry_multiplicity
_atom_site_calc_flag
_atom_site_refinement_flags
Ce Ce 0.042041(14) 0.820052(11) 0.231546(10) 0.00942(6) Uani 1 1 d .
Zn1 Zn 0.5000 1.0000 0.5000 0.01094(10) Uani 1 2 d S
Zn2 Zn 0.5000 1.0000 0.0000 0.01186(10) Uani 1 2 d S
C11 C 0.2667(3) 1.0999(2) 0.2735(2) 0.0108(5) Uani 1 1 d .
C12 C 0.3340(3) 1.2165(2) 0.2626(2) 0.0143(5) Uani 1 1 d .
H12 H 0.4167 1.2606 0.2986 0.017 Uiso 1 1 calc R
C13 C 0.2735(3) 1.2649(2) 0.1960(2) 0.0178(6) Uani 1 1 d .
H13 H 0.3160 1.3425 0.1864 0.021 Uiso 1 1 calc R
C14 C 0.1496(3) 1.1968(2) 0.1441(2) 0.0156(5) Uani 1 1 d .
H14 H 0.1082 1.2278 0.0992 0.019 Uiso 1 1 calc R
C15 C 0.0887(3) 1.0815(2) 0.1605(2) 0.0113(5) Uani 1 1 d .
C16 C -0.0463(3) 0.9979(2) 0.1099(2) 0.0120(5) Uani 1 1 d .
C17 C 0.3191(3) 1.0333(2) 0.3405(2) 0.0110(5) Uani 1 1 d .
C21 C -0.0469(3) 0.8008(2) 0.4687(2) 0.0139(5) Uani 1 1 d .
C22 C -0.0516(3) 0.7767(3) 0.5662(2) 0.0172(5) Uani 1 1 d .
H22 H -0.0927 0.8120 0.6127 0.021 Uiso 1 1 calc R
C23 C 0.0063(3) 0.6991(3) 0.5927(2) 0.0179(6) Uani 1 1 d .
H23 H 0.0041 0.6809 0.6574 0.021 Uiso 1 1 calc R
C24 C 0.0679(3) 0.6485(2) 0.5217(2) 0.0174(5) Uani 1 1 d .
H24 H 0.1078 0.5962 0.5380 0.021 Uiso 1 1 calc R
C25 C 0.0687(3) 0.6776(2) 0.4258(2) 0.0152(5) Uani 1 1 d .
C26 C 0.1353(3) 0.6327(2) 0.3413(2) 0.0161(5) Uani 1 1 d .
C27 C -0.1079(3) 0.8823(2) 0.4292(2) 0.0143(5) Uani 1 1 d .
C31 C 0.0951(3) 0.7162(2) 0.0017(2) 0.0124(5) Uani 1 1 d .
C32 C 0.0717(3) 0.6534(2) -0.0904(2) 0.0154(5) Uani 1 1 d .
H32 H 0.1402 0.6708 -0.1370 0.018 Uiso 1 1 calc R
C33 C -0.0571(3) 0.5639(2) -0.1106(2) 0.0175(5) Uani 1 1 d .
H33 H -0.0767 0.5210 -0.1719 0.021 Uiso 1 1 calc R
C34 C -0.1569(3) 0.5387(2) -0.0386(2) 0.0165(5) Uani 1 1 d .
H34 H -0.2434 0.4787 -0.0507 0.020 Uiso 1 1 calc R
C35 C -0.1239(3) 0.6054(2) 0.0517(2) 0.0138(5) Uani 1 1 d .
C36 C -0.2185(3) 0.5870(2) 0.1378(2) 0.0158(5) Uani 1 1 d .
C37 C 0.2279(3) 0.8156(2) 0.0339(2) 0.0115(5) Uani 1 1 d .
N13 N 0.1475(2) 1.03461(19) 0.22329(16) 0.0097(4) Uani 1 1 d .
N21 N 0.0118(2) 0.7522(2) 0.40031(17) 0.0121(4) Uani 1 1 d .
N31 N -0.0006(2) 0.69272(19) 0.07080(18) 0.0121(4) Uani 1 1 d .
O11 O 0.2500(2) 0.92416(16) 0.32983(14) 0.0122(4) Uani 1 1 d .
O12 O 0.4216(2) 1.08467(17) 0.39787(15) 0.0134(4) Uani 1 1 d .
O13 O -0.0763(2) 0.89243(17) 0.12748(15) 0.0136(4) Uani 1 1 d .
O14 O -0.1164(2) 1.03271(18) 0.05702(16) 0.0149(4) Uani 1 1 d .
O21 O -0.0891(2) 0.89572(18) 0.33732(15) 0.0151(4) Uani 1 1 d .
O22 O -0.1693(2) 0.9294(2) 0.48445(17) 0.0217(5) Uani 1 1 d .
O23 O 0.1366(2) 0.68002(17) 0.26126(16) 0.0168(4) Uani 1 1 d .
O24 O 0.1817(3) 0.5566(2) 0.35138(18) 0.0266(5) Uani 1 1 d .
O31 O 0.2298(2) 0.86202(17) 0.12219(15) 0.0132(4) Uani 1 1 d .
O32 O 0.3252(2) 0.84557(17) -0.02330(15) 0.0138(4) Uani 1 1 d .
O33 O -0.1733(2) 0.66294(18) 0.21183(16) 0.0167(4) Uani 1 1 d .
O34 O -0.3281(2) 0.50103(19) 0.13491(18) 0.0240(5) Uani 1 1 d .
O41 O 0.4501(2) 0.84818(17) 0.40259(16) 0.0155(4) Uani 1 1 d .
H41A H 0.5020 0.8698 0.3580 0.020 Uiso 1 1 d R
H41B H 0.3781 0.8471 0.3780 0.020 Uiso 1 1 d R
O42 O 0.6933(2) 1.07122(18) 0.44391(16) 0.0158(4) Uani 1 1 d .
H42A H 0.7374 1.0305 0.4435 0.021 Uiso 1 1 d R
H42B H 0.6983 1.1002 0.3934 0.021 Uiso 1 1 d R
O43 O 0.3740(2) 1.09291(17) 0.02605(16) 0.0154(4) Uani 1 1 d .
H43A H 0.2964 1.0631 -0.0007 0.020 Uiso 1 1 d R
H43B H 0.4046 1.1602 0.0149 0.020 Uiso 1 1 d R
O44 O 0.5095(2) 0.98766(19) 0.15587(16) 0.0174(4) Uani 1 1 d .
H44A H 0.5363 0.9341 0.1498 0.023 Uiso 1 1 d R
H44B H 0.4247 0.9486 0.1587 0.023 Uiso 1 1 d R
O1W O 0.7201(2) 0.1753(2) 0.27586(17) 0.0234(5) Uani 1 1 d .
H1A H 0.7120 0.2378 0.2837 0.030 Uiso 1 1 d R
H1B H 0.6698 0.1241 0.2318 0.030 Uiso 1 1 d R
O2W O 0.4741(3) 0.3221(2) 0.99982(19) 0.0250(5) Uani 1 1 d .
H2A H 0.5304 0.3718 1.0362 0.033 Uiso 1 1 d R
H2B H 0.5041 0.3245 0.9450 0.033 Uiso 1 1 d R
O3W O 0.6333(3) 0.8600(2) 0.24976(18) 0.0268(5) Uani 1 1 d .
H3A H 0.7204 0.8758 0.2673 0.035 Uiso 1 1 d R
H3B H 0.5729 0.7985 0.2259 0.035 Uiso 1 1 d R
O4W O 0.3174(3) 0.5081(2) 0.5083(2) 0.0291(5) Uani 1 1 d .
H4A H 0.2816 0.5161 0.4568 0.038 Uiso 1 1 d R
H4B H 0.3289 0.4467 0.4986 0.038 Uiso 1 1 d R
O5W O 0.5854(3) 0.6735(2) 0.4898(2) 0.0377(7) Uani 1 1 d .
H5A H 0.5047 0.6301 0.5069 0.049 Uiso 1 1 d R
H5B H 0.6043 0.7431 0.5016 0.049 Uiso 1 1 d R
O6W O 0.7134(4) 0.3930(3) 0.3059(2) 0.0519(9) Uani 1 1 d .
H6A H 0.6837 0.4203 0.3602 0.067 Uiso 1 1 d R
H6B H 0.6926 0.4228 0.2592 0.067 Uiso 1 1 d R
O7W O 0.3928(4) 0.6688(3) 0.1786(3) 0.0542(9) Uani 1 1 d .
H7A H 0.3091 0.6700 0.1994 0.070 Uiso 1 1 d R
H7B H 0.4151 0.6194 0.1970 0.070 Uiso 1 1 d R
O8W O 0.5110(7) 0.5577(7) 0.2891(4) 0.123(3) Uani 1 1 d .
H8A H 0.5608 0.5414 0.2438 0.159 Uiso 1 1 d R
H8B H 0.5341 0.6028 0.3404 0.159 Uiso 1 1 d R

loop_
_atom_site_aniso_label
_atom_site_aniso_U_11
_atom_site_aniso_U_22
_atom_site_aniso_U_33
_atom_site_aniso_U_23
_atom_site_aniso_U_13
_atom_site_aniso_U_12
Ce 0.00989(9) 0.01064(9) 0.00858(9) 0.00112(6) -0.00100(6) 0.00478(6)
Zn1 0.00952(19) 0.0142(2) 0.0101(2) 0.00101(16) -0.00110(15) 0.00565(16)
Zn2 0.00958(19) 0.0177(2) 0.0094(2) -0.00027(17) -0.00047(15) 0.00664(17)
C11 0.0098(11) 0.0136(11) 0.0100(12) 0.0003(9) -0.0006(9) 0.0054(9)
C12 0.0118(11) 0.0149(12) 0.0151(14) 0.0005(10) -0.0021(10) 0.0040(10)
C13 0.0179(13) 0.0133(12) 0.0222(15) 0.0043(11) -0.0006(11) 0.0053(11)
C14 0.0154(12) 0.0157(12) 0.0184(14) 0.0033(10) -0.0008(10) 0.0088(10)
C15 0.0113(11) 0.0152(12) 0.0099(12) 0.0009(9) -0.0011(9) 0.0080(10)
C16 0.0118(11) 0.0164(12) 0.0096(12) 0.0013(10) 0.0008(9) 0.0072(10)
C17 0.0096(11) 0.0154(12) 0.0092(12) 0.0011(9) 0.0001(9) 0.0060(9)
C21 0.0093(11) 0.0158(12) 0.0152(14) 0.0021(10) 0.0005(9) 0.0028(10)
C22 0.0160(12) 0.0215(13) 0.0125(14) 0.0017(11) 0.0012(10) 0.0052(11)
C23 0.0201(13) 0.0194(13) 0.0108(13) 0.0046(11) -0.0023(10) 0.0027(11)
C24 0.0223(14) 0.0145(12) 0.0150(14) 0.0044(10) -0.0039(11) 0.0057(11)
C25 0.0182(13) 0.0116(11) 0.0153(14) 0.0011(10) -0.0037(10) 0.0050(10)
C26 0.0230(14) 0.0131(12) 0.0129(14) -0.0020(10) -0.0065(11) 0.0084(11)
C27 0.0116(11) 0.0193(13) 0.0123(13) 0.0019(10) 0.0001(10) 0.0062(10)
C31 0.0135(12) 0.0121(11) 0.0137(13) 0.0013(10) -0.0014(10) 0.0071(10)
C32 0.0197(13) 0.0168(12) 0.0122(13) -0.0010(10) -0.0005(10) 0.0103(11)
C33 0.0222(14) 0.0158(13) 0.0144(14) -0.0028(10) -0.0030(11) 0.0079(11)
C34 0.0191(13) 0.0119(12) 0.0169(14) -0.0001(10) -0.0043(11) 0.0041(10)
C35 0.0164(12) 0.0122(11) 0.0130(13) 0.0026(10) -0.0016(10) 0.0053(10)
C36 0.0167(13) 0.0161(12) 0.0122(13) 0.0044(10) -0.0030(10) 0.0026(10)
C37 0.0118(11) 0.0141(11) 0.0105(12) 0.0005(9) -0.0012(9) 0.0073(10)
N13 0.0108(10) 0.0128(10) 0.0066(10) 0.0014(8) -0.0003(8) 0.0054(8)
N21 0.0128(10) 0.0135(10) 0.0094(11) 0.0009(8) -0.0012(8) 0.0043(8)
N31 0.0134(10) 0.0118(10) 0.0125(11) 0.0018(8) -0.0007(8) 0.0063(8)
O11 0.0124(8) 0.0136(9) 0.0113(9) 0.0006(7) -0.0031(7) 0.0058(7)
O12 0.0114(9) 0.0163(9) 0.0130(10) 0.0020(7) -0.0017(7) 0.0056(7)
O13 0.0133(9) 0.0146(9) 0.0135(10) 0.0023(7) -0.0026(7) 0.0059(7)
O14 0.0131(9) 0.0189(9) 0.0152(10) 0.0034(8) -0.0031(7) 0.0082(8)
O21 0.0162(9) 0.0196(9) 0.0130(10) 0.0042(8) 0.0030(7) 0.0099(8)
O22 0.0233(11) 0.0339(12) 0.0158(11) 0.0039(9) 0.0056(9) 0.0193(10)
O23 0.0242(10) 0.0152(9) 0.0146(10) 0.0009(8) -0.0013(8) 0.0117(8)
O24 0.0457(14) 0.0235(11) 0.0194(12) -0.0013(9) -0.0070(10) 0.0243(11)
O31 0.0105(8) 0.0146(9) 0.0140(10) -0.0005(7) 0.0001(7) 0.0043(7)
O32 0.0121(9) 0.0189(9) 0.0112(9) 0.0001(7) 0.0014(7) 0.0072(7)
O33 0.0172(9) 0.0178(9) 0.0108(10) 0.0007(8) 0.0008(8) 0.0014(8)
O34 0.0217(11) 0.0194(10) 0.0196(12) 0.0023(9) -0.0017(9) -0.0056(9)
O41 0.0152(9) 0.0192(9) 0.0139(10) 0.0002(8) -0.0017(7) 0.0088(8)
O42 0.0135(9) 0.0211(10) 0.0156(10) 0.0064(8) 0.0020(7) 0.0085(8)
O43 0.0107(8) 0.0157(9) 0.0198(11) -0.0012(8) -0.0013(7) 0.0056(7)
O44 0.0136(9) 0.0264(10) 0.0135(10) 0.0016(8) 0.0000(7) 0.0091(8)
O1W 0.0242(11) 0.0257(11) 0.0169(11) 0.0016(9) -0.0034(9) 0.0056(9)
O2W 0.0251(11) 0.0206(10) 0.0229(12) -0.0012(9) 0.0005(9) 0.0015(9)
O3W 0.0225(11) 0.0388(13) 0.0239(12) 0.0008(10) 0.0005(9) 0.0175(10)
O4W 0.0318(13) 0.0328(13) 0.0274(14) 0.0040(11) -0.0067(10) 0.0175(11)
O5W 0.0303(13) 0.0273(13) 0.058(2) 0.0131(13) -0.0055(13) 0.0111(11)
O6W 0.104(3) 0.0365(15) 0.0226(15) 0.0060(12) -0.0043(16) 0.0333(18)
O7W 0.0465(19) 0.058(2) 0.047(2) -0.0032(17) 0.0062(16) 0.0085(16)
O8W 0.143(6) 0.225(8) 0.069(3) 0.032(4) 0.038(4) 0.143(6)

loop_
_atom_type_symbol
_atom_type_description
_atom_type_scat_dispersion_real
_atom_type_scat_dispersion_imag
_atom_type_scat_source
C C 0.0033 0.0016 'International Tables Vol C Tables 4.2.6.8 and 6.1.1.4'
H H 0.0000 0.0000 'International Tables Vol C Tables 4.2.6.8 and 6.1.1.4'
N N 0.0061 0.0033 'International Tables Vol C Tables 4.2.6.8 and 6.1.1.4'
O O 0.0106 0.0060 'International Tables Vol C Tables 4.2.6.8 and 6.1.1.4'
Zn Zn 0.2839 1.4301 'International Tables Vol C Tables 4.2.6.8 and 6.1.1.4'
Ce Ce -0.2486 2.6331 'International Tables Vol C Tables 4.2.6.8 and 6.1.1.4'

loop_
_geom_angle_atom_site_label_1
_geom_angle_atom_site_label_2
_geom_angle_atom_site_label_3
_geom_angle
_geom_angle_site_symmetry_1
_geom_angle_site_symmetry_3
O13 Ce O21 76.00(7) . .
O13 Ce O33 80.70(7) . .
O21 Ce O33 81.57(7) . .
O13 Ce O23 149.59(7) . .
O21 Ce O23 127.88(7) . .
O33 Ce O23 84.57(8) . .
O13 Ce O11 127.57(7) . .
O21 Ce O11 90.85(7) . .
O33 Ce O11 148.10(7) . .
O23 Ce O11 75.78(7) . .
O13 Ce O31 89.45(7) . .
O21 Ce O31 146.09(7) . .
O33 Ce O31 126.69(7) . .
O23 Ce O31 78.27(7) . .
O11 Ce O31 73.85(7) . .
O13 Ce N21 136.78(7) . .
O21 Ce N21 64.14(7) . .
O33 Ce N21 77.72(7) . .
O23 Ce N21 63.85(7) . .
O11 Ce N21 71.14(7) . .
O31 Ce N21 133.22(7) . .
O13 Ce N13 64.65(7) . .
O21 Ce N13 74.99(7) . .
O33 Ce N13 141.75(7) . .
O23 Ce N13 133.65(7) . .
O11 Ce N13 62.92(7) . .
O31 Ce N13 71.10(7) . .
N21 Ce N13 116.56(7) . .
O13 Ce N31 74.23(7) . .
O21 Ce N31 137.14(7) . .
O33 Ce N31 63.80(7) . .
O23 Ce N31 75.40(7) . .
O11 Ce N31 131.86(7) . .
O31 Ce N31 63.09(7) . .
N21 Ce N31 125.82(7) . .
N13 Ce N31 117.31(7) . .
O42 Zn1 O42 180.0 2_676 .
O42 Zn1 O41 87.99(8) 2_676 .
O42 Zn1 O41 92.01(8) . .
O42 Zn1 O41 92.01(8) 2_676 2_676
O42 Zn1 O41 87.99(8) . 2_676
O41 Zn1 O41 180.000(1) . 2_676
O42 Zn1 O12 91.53(8) 2_676 .
O42 Zn1 O12 88.47(8) . .
O41 Zn1 O12 93.05(8) . .
O41 Zn1 O12 86.95(8) 2_676 .
O42 Zn1 O12 88.47(8) 2_676 2_676
O42 Zn1 O12 91.53(8) . 2_676
O41 Zn1 O12 86.95(8) . 2_676
O41 Zn1 O12 93.05(8) 2_676 2_676
O12 Zn1 O12 180.000(1) . 2_676
O43 Zn2 O43 180.00(12) . 2_675
O43 Zn2 O32 91.43(8) . .
O43 Zn2 O32 88.57(8) 2_675 .
O43 Zn2 O32 88.57(8) . 2_675
O43 Zn2 O32 91.43(8) 2_675 2_675
O32 Zn2 O32 180.0 . 2_675
O43 Zn2 O44 88.17(8) . .
O43 Zn2 O44 91.83(8) 2_675 .
O32 Zn2 O44 92.39(8) . .
O32 Zn2 O44 87.61(8) 2_675 .
O43 Zn2 O44 91.83(8) . 2_675
O43 Zn2 O44 88.17(8) 2_675 2_675
O32 Zn2 O44 87.61(8) . 2_675
O32 Zn2 O44 92.39(8) 2_675 2_675
O44 Zn2 O44 180.00(13) . 2_675
N13 C11 C12 122.4(2) . .
N13 C11 C17 112.9(2) . .
C12 C11 C17 124.7(2) . .
C11 C12 C13 117.8(3) . .
C11 C12 H12 121.1 . .
C13 C12 H12 121.1 . .
C14 C13 C12 119.7(3) . .
C14 C13 H13 120.2 . .
C12 C13 H13 120.2 . .
C15 C14 C13 118.7(3) . .
C15 C14 H14 120.7 . .
C13 C14 H14 120.7 . .
N13 C15 C14 121.7(3) . .
N13 C15 C16 114.0(2) . .
C14 C15 C16 124.3(2) . .
O14 C16 O13 125.7(3) . .
O14 C16 C15 120.1(2) . .
O13 C16 C15 114.2(2) . .
O12 C17 O11 126.0(2) . .
O12 C17 C11 120.0(2) . .
O11 C17 C11 114.0(2) . .
N21 C21 C22 122.3(3) . .
N21 C21 C27 113.5(2) . .
C22 C21 C27 124.2(3) . .
C23 C22 C21 118.5(3) . .
C23 C22 H22 120.8 . .
C21 C22 H22 120.8 . .
C22 C23 C24 119.4(3) . .
C22 C23 H23 120.3 . .
C24 C23 H23 120.3 . .
C25 C24 C23 118.6(3) . .
C25 C24 H24 120.7 . .
C23 C24 H24 120.7 . .
N21 C25 C24 121.9(3) . .
N21 C25 C26 113.3(3) . .
C24 C25 C26 124.8(3) . .
O24 C26 O23 124.9(3) . .
O24 C26 C25 120.7(3) . .
O23 C26 C25 114.4(2) . .
O22 C27 O21 125.7(3) . .
O22 C27 C21 119.6(3) . .
O21 C27 C21 114.7(2) . .
N31 C31 C32 122.5(3) . .
N31 C31 C37 113.3(2) . .
C32 C31 C37 124.2(3) . .
C33 C32 C31 118.0(3) . .
C33 C32 H32 121.0 . .
C31 C32 H32 121.0 . .
C32 C33 C34 119.6(3) . .
C32 C33 H33 120.2 . .
C34 C33 H33 120.2 . .
C35 C34 C33 118.4(3) . .
C35 C34 H34 120.8 . .
C33 C34 H34 120.8 . .
N31 C35 C34 122.0(3) . .
N31 C35 C36 113.2(2) . .
C34 C35 C36 124.8(3) . .
O34 C36 O33 124.7(3) . .
O34 C36 C35 120.2(3) . .
O33 C36 C35 115.1(2) . .
O32 C37 O31 125.6(3) . .
O32 C37 C31 119.6(2) . .
O31 C37 C31 114.8(2) . .
C15 N13 C11 119.8(2) . .
C15 N13 Ce 118.53(18) . .
C11 N13 Ce 121.44(16) . .
C21 N21 C25 119.4(3) . .
C21 N21 Ce 119.70(18) . .
C25 N21 Ce 120.46(19) . .
C31 N31 C35 119.4(2) . .
C31 N31 Ce 120.67(18) . .
C35 N31 Ce 119.74(18) . .
C17 O11 Ce 128.29(16) . .
C17 O12 Zn1 123.16(18) . .
C16 O13 Ce 128.25(18) . .
C27 O21 Ce 127.19(17) . .
C26 O23 Ce 127.75(18) . .
C37 O31 Ce 127.61(17) . .
C37 O32 Zn2 123.79(18) . .
C36 O33 Ce 127.78(18) . .
Zn1 O41 H41A 102.6 . .
Zn1 O41 H41B 99.0 . .
H41A O41 H41B 99.8 . .
Zn1 O42 H42A 113.1 . .
Zn1 O42 H42B 117.9 . .
H42A O42 H42B 111.8 . .
Zn2 O43 H43A 113.9 . .
Zn2 O43 H43B 117.8 . .
H43A O43 H43B 107.4 . .
Zn2 O44 H44A 93.8 . .
Zn2 O44 H44B 94.8 . .
H44A O44 H44B 96.8 . .
H1A O1W H1B 120.1 . .
H2A O2W H2B 108.8 . .
H3A O3W H3B 129.8 . .
H4A O4W H4B 105.6 . .
H5A O5W H5B 115.6 . .
H6A O6W H6B 107.0 . .
H7A O7W H7B 115.7 . .
H8A O8W H8B 131.2 . .

loop_
_geom_bond_atom_site_label_1
_geom_bond_atom_site_label_2
_geom_bond_distance
_geom_bond_site_symmetry_2
Ce O13 2.3060(19) .
Ce O21 2.3461(19) .
Ce O33 2.351(2) .
Ce O23 2.3551(19) .
Ce O11 2.3760(19) .
Ce O31 2.3768(19) .
Ce N21 2.508(2) .
Ce N13 2.516(2) .
Ce N31 2.528(2) .
Zn1 O42 2.039(2) 2_676
Zn1 O42 2.039(2) .
Zn1 O41 2.114(2) .
Zn1 O41 2.114(2) 2_676
Zn1 O12 2.1407(19) .
Zn1 O12 2.1407(19) 2_676
Zn2 O43 2.0445(19) .
Zn2 O43 2.0445(19) 2_675
Zn2 O32 2.096(2) .
Zn2 O32 2.096(2) 2_675
Zn2 O44 2.150(2) .
Zn2 O44 2.150(2) 2_675
C11 N13 1.336(3) .
C11 C12 1.390(4) .
C11 C17 1.508(3) .
C12 C13 1.394(4) .
C12 H12 0.9300 .
C13 C14 1.388(4) .
C13 H13 0.9300 .
C14 C15 1.387(4) .
C14 H14 0.9300 .
C15 N13 1.335(3) .
C15 C16 1.510(4) .
C16 O14 1.226(3) .
C16 O13 1.288(3) .
C17 O12 1.238(3) .
C17 O11 1.283(3) .
C21 N21 1.334(4) .
C21 C22 1.388(4) .
C21 C27 1.511(4) .
C22 C23 1.382(4) .
C22 H22 0.9300 .
C23 C24 1.391(4) .
C23 H23 0.9300 .
C24 C25 1.388(4) .
C24 H24 0.9300 .
C25 N21 1.337(3) .
C25 C26 1.513(4) .
C26 O24 1.228(4) .
C26 O23 1.286(4) .
C27 O22 1.229(4) .
C27 O21 1.286(4) .
C31 N31 1.338(4) .
C31 C32 1.391(4) .
C31 C37 1.499(4) .
C32 C33 1.389(4) .
C32 H32 0.9300 .
C33 C34 1.396(4) .
C33 H33 0.9300 .
C34 C35 1.390(4) .
C34 H34 0.9300 .
C35 N31 1.338(4) .
C35 C36 1.508(4) .
C36 O34 1.236(4) .
C36 O33 1.280(4) .
C37 O32 1.239(3) .
C37 O31 1.286(3) .
O41 H41A 0.8101 .
O41 H41B 0.8034 .
O42 H42A 0.7948 .
O42 H42B 0.8008 .
O43 H43A 0.8114 .
O43 H43B 0.8141 .
O44 H44A 0.8107 .
O44 H44B 0.8300 .
O1W H1A 0.8157 .
O1W H1B 0.8495 .
O2W H2A 0.8025 .
O2W H2B 0.8096 .
O3W H3A 0.8671 .
O3W H3B 0.8281 .
O4W H4A 0.8208 .
O4W H4B 0.8196 .
O5W H5A 0.8549 .
O5W H5B 0.8201 .
O6W H6A 0.8902 .
O6W H6B 0.8300 .
O7W H7A 0.9096 .
O7W H7B 0.7932 .
O8W H8A 0.8615 .
O8W H8B 0.8336 .
